data_4310528
loop_
_publ_author_name
'Sergei Fokin'
'Victor Ovcharenko'
'Galina Romanenko'
'Vladimir Ikorskii'

_publ_section_title
;
 Problem of a Wide Variety of Products in the Cu(hfac)2-Nitroxide System
;
_journal_name_full 'Inorganic Chemistry'
_journal_page_first 969
_journal_page_last 977
_journal_paper_doi 10.1021/ic034964d
_journal_volume 43
_journal_year 2004
_chemical_formula_sum 'C21 H19 Cu F12 N4 O6'
_chemical_formula_weight 714.94
_space_group_IT_number 14
_symmetry_cell_setting monoclinic
_symmetry_space_group_name_Hall '-P 2yn'
_symmetry_space_group_name_H-M 'P 1 21/n 1'
_atom_sites_solution_hydrogens geom
_atom_sites_solution_primary direct
_atom_sites_solution_secondary difmap
_audit_creation_method SHELXL-97
_cell_angle_alpha 90.00
_cell_angle_beta 103.23(2)
_cell_angle_gamma 90.00
_cell_formula_units_Z 8
_cell_length_a 10.253(4)
_cell_length_b 37.649(12)
_cell_length_c 15.411(6)
_cell_measurement_temperature 293(2)
_cell_volume 5791(4)
_computing_structure_refinement 'SHELXL-97 (Sheldrick, 1997)'
_computing_structure_solution 'SHELXS-97 (Sheldrick, 1990)'
_diffrn_ambient_temperature 293(2)
_diffrn_measured_fraction_theta_full 0.894
_diffrn_measured_fraction_theta_max 0.894
_diffrn_radiation_monochromator graphite
_diffrn_radiation_source 'fine-focus sealed tube'
_diffrn_radiation_type MoK\a
_diffrn_radiation_wavelength 0.71073
_diffrn_reflns_av_R_equivalents 0.0393
_diffrn_reflns_av_sigmaI/netI 0.0225
_diffrn_reflns_limit_h_max 9
_diffrn_reflns_limit_h_min -1
_diffrn_reflns_limit_k_max 0
_diffrn_reflns_limit_k_min -44
_diffrn_reflns_limit_l_max 17
_diffrn_reflns_limit_l_min -18
_diffrn_reflns_number 9740
_diffrn_reflns_theta_full 25.03
_diffrn_reflns_theta_max 25.03
_diffrn_reflns_theta_min 2.11
_exptl_absorpt_coefficient_mu 0.874
_exptl_crystal_density_diffrn 1.640
_exptl_crystal_density_method 'not measured'
_exptl_crystal_F_000 2864
_refine_diff_density_max 0.961
_refine_diff_density_min -0.423
_refine_diff_density_rms 0.066
_refine_ls_extinction_coef 0.0008(3)
_refine_ls_extinction_expression Fc^*^=kFc[1+0.001xFc^2^\l^3^/sin(2\q)]^-1/4^
_refine_ls_extinction_method SHELXL
_refine_ls_goodness_of_fit_ref 1.559
_refine_ls_hydrogen_treatment mixed
_refine_ls_matrix_type full
_refine_ls_number_parameters 946
_refine_ls_number_reflns 9149
_refine_ls_number_restraints 0
_refine_ls_restrained_S_all 1.559
_refine_ls_R_factor_all 0.0637
_refine_ls_R_factor_gt 0.0539
_refine_ls_shift/su_max 0.470
_refine_ls_shift/su_mean 0.044
_refine_ls_structure_factor_coef Fsqd
_refine_ls_weighting_details 'calc w=1/[\s^2^(Fo^2^)+(0.1000P)^2^+0.0000P] where P=(Fo^2^+2Fc^2^)/3'
_refine_ls_weighting_scheme calc
_refine_ls_wR_factor_gt 0.1815
_refine_ls_wR_factor_ref 0.1923
_reflns_number_gt 7733
_reflns_number_total 9149
_reflns_threshold_expression >2sigma(I)
_cod_data_source_file ic034964dsi20030813_090632_06.cif
_cod_data_source_block aa1
_cod_depositor_comments
;
The following automatic conversions were performed:

data name '_atom_site_symetry_multiplicity' was replaced with
'_atom_site_symmetry_multiplicity' as specified in the replacement
file 'data/replacement-values/replacement_tags.lst'.

Automatic conversion script
Id: cif_correct_tags 9268 2022-04-12 08:56:07Z antanas 
;
_cod_database_code 4310528

loop_
_symmetry_equiv_pos_as_xyz
'x, y, z'
'-x+1/2, y+1/2, -z+1/2'
'-x, -y, -z'
'x-1/2, -y-1/2, z-1/2'

loop_
_atom_site_label
_atom_site_type_symbol
_atom_site_fract_x
_atom_site_fract_y
_atom_site_fract_z
_atom_site_U_iso_or_equiv
_atom_site_adp_type
_atom_site_occupancy
_atom_site_symmetry_multiplicity
_atom_site_calc_flag
_atom_site_refinement_flags
_atom_site_disorder_assembly
_atom_site_disorder_group
Cu1 Cu 0.06165(5) 0.131852(13) 0.34689(3) 0.0537(2) Uani 1 1 d . . .
O1 O -0.0099(3) 0.08327(7) 0.32633(18) 0.0544(6) Uani 1 1 d . . .
C1 C -0.1438(5) 0.03317(11) 0.3281(3) 0.0610(10) Uani 1 1 d . . .
F1 F -0.2728(3) 0.02513(8) 0.3108(2) 0.0897(9) Uani 1 1 d . . .
F2 F -0.0845(3) 0.01475(8) 0.3998(2) 0.0918(9) Uani 1 1 d . . .
F3 F -0.0964(3) 0.02121(8) 0.2612(2) 0.0872(9) Uani 1 1 d . . .
C2 C -0.1171(4) 0.07320(10) 0.3446(2) 0.0505(9) Uani 1 1 d . . .
C3 C -0.2070(4) 0.09239(11) 0.3803(3) 0.0536(9) Uani 1 1 d . . .
H3A H -0.294(4) 0.0799(12) 0.395(3) 0.062(12) Uiso 1 1 d . . .
C4 C -0.1841(4) 0.12751(10) 0.4051(2) 0.0494(9) Uani 1 1 d . . .
C5 C -0.2844(4) 0.14683(11) 0.4491(3) 0.0588(10) Uani 1 1 d . . .
F4 F -0.3956(3) 0.12912(9) 0.4455(3) 0.0981(11) Uani 1 1 d . . .
F5 F -0.2289(3) 0.15333(10) 0.53440(19) 0.0909(9) Uani 1 1 d . . .
F6 F -0.3176(3) 0.17818(8) 0.4115(2) 0.0932(9) Uani 1 1 d . . .
O2 O -0.0857(3) 0.14689(7) 0.40023(17) 0.0521(6) Uani 1 1 d . . .
O3 O 0.1373(3) 0.17980(7) 0.37108(18) 0.0549(7) Uani 1 1 d . . .
C6 C 0.2751(5) 0.22938(11) 0.3724(3) 0.0680(12) Uani 1 1 d . . .
F7 F 0.2497(4) 0.23874(8) 0.4501(2) 0.0898(9) Uani 1 1 d . . .
F8 F 0.2037(5) 0.25008(8) 0.3117(3) 0.1257(15) Uani 1 1 d . . .
F9 F 0.4029(4) 0.23691(10) 0.3781(4) 0.1368(18) Uani 1 1 d . . .
C7 C 0.2409(4) 0.19040(10) 0.3492(3) 0.0522(9) Uani 1 1 d . . .
C8 C 0.3236(4) 0.17181(10) 0.3045(3) 0.0564(10) Uani 1 1 d . . .
H8A H 0.398(4) 0.1841(11) 0.288(3) 0.055(11) Uiso 1 1 d . . .
C9 C 0.2983(4) 0.13677(10) 0.2788(2) 0.0484(9) Uani 1 1 d . . .
C10 C 0.3946(5) 0.11812(11) 0.2303(3) 0.0625(11) Uani 1 1 d . . .
F10 F 0.3305(4) 0.10546(16) 0.1546(2) 0.149(2) Uani 1 1 d . . .
F11 F 0.4924(4) 0.13779(8) 0.2184(3) 0.1263(16) Uani 1 1 d . . .
F12 F 0.4513(3) 0.09040(8) 0.2771(2) 0.0960(10) Uani 1 1 d . . .
O4 O 0.2046(3) 0.11717(7) 0.29007(17) 0.0533(6) Uani 1 1 d . . .
Cu2 Cu 0.53421(5) 0.119942(13) 0.84726(3) 0.0526(2) Uani 1 1 d . . .
O5 O 0.3553(3) 0.10568(7) 0.85848(18) 0.0576(7) Uani 1 1 d . . .
C11 C 0.1879(6) 0.07075(16) 0.8925(5) 0.0897(17) Uani 1 1 d . . .
F13 F 0.1657(4) 0.04077(16) 0.9279(6) 0.219(4) Uani 1 1 d . . .
F14 F 0.1200(4) 0.09462(16) 0.9236(4) 0.1511(18) Uani 1 1 d . . .
F15 F 0.1287(4) 0.06847(16) 0.8081(3) 0.1481(18) Uani 1 1 d . . .
C12 C 0.3337(5) 0.08107(11) 0.9084(3) 0.0594(10) Uani 1 1 d . . .
C13 C 0.4261(6) 0.06329(14) 0.9739(3) 0.0731(13) Uani 1 1 d . . .
H13A H 0.394(6) 0.0469(16) 0.998(4) 0.089(18) Uiso 1 1 d . . .
C14 C 0.5606(5) 0.07129(11) 0.9929(3) 0.0633(11) Uani 1 1 d . . .
C15 C 0.6548(7) 0.05181(15) 1.0706(4) 0.0847(15) Uani 1 1 d . . .
F16 F 0.7594(5) 0.04022(17) 1.0493(3) 0.176(3) Uani 1 1 d . . .
F17 F 0.6965(6) 0.07441(12) 1.1368(3) 0.158(2) Uani 1 1 d . . .
F18 F 0.6018(5) 0.02509(11) 1.1019(3) 0.1362(16) Uani 1 1 d . . .
O6 O 0.6196(3) 0.09321(8) 0.95367(17) 0.0622(7) Uani 1 1 d . . .
O7 O 0.4508(3) 0.15022(8) 0.74584(17) 0.0584(7) Uani 1 1 d . . .
C16 C 0.4281(6) 0.19386(13) 0.6357(3) 0.0736(13) Uani 1 1 d . . .
F19 F 0.3110(5) 0.19824(19) 0.6466(4) 0.196(3) Uani 1 1 d . . .
F20 F 0.4716(5) 0.22404(11) 0.6267(4) 0.190(3) Uani 1 1 d . . .
F21 F 0.4043(8) 0.17827(13) 0.5599(3) 0.196(3) Uani 1 1 d . . .
C17 C 0.5149(5) 0.17095(10) 0.7070(2) 0.0559(10) Uani 1 1 d . . .
C18 C 0.6510(5) 0.17488(11) 0.7209(3) 0.0597(10) Uani 1 1 d . . .
H18A H 0.691(4) 0.1923(12) 0.677(3) 0.061(11) Uiso 1 1 d . . .
C19 C 0.7406(4) 0.15500(10) 0.7837(2) 0.0524(9) Uani 1 1 d . . .
C20 C 0.8894(5) 0.16159(12) 0.7970(3) 0.0670(11) Uani 1 1 d . . .
F22 F 0.9196(4) 0.18884(12) 0.7521(3) 0.1402(17) Uani 1 1 d . . .
F23 F 0.9465(4) 0.16650(14) 0.8796(2) 0.1277(15) Uani 1 1 d . . .
F24 F 0.9468(4) 0.13373(11) 0.7693(4) 0.1302(15) Uani 1 1 d . . .
O8 O 0.7133(3) 0.13073(7) 0.83452(18) 0.0565(7) Uani 1 1 d . . .
O01 O 0.5130(3) 0.06496(7) 0.76708(16) 0.0569(7) Uani 1 1 d . . .
N1 N 0.5628(3) 0.05461(8) 0.70210(19) 0.0472(7) Uani 1 1 d . . .
C01 C 0.6753(4) 0.02807(10) 0.7155(2) 0.0513(9) Uani 1 1 d . . .
C02 C 0.6132(6) -0.00777(13) 0.7296(4) 0.0738(13) Uani 1 1 d . . .
H02A H 0.579(4) -0.0008(11) 0.783(3) 0.058(11) Uiso 1 1 d . . .
H02B H 0.712(11) -0.017(3) 0.754(7) 0.20(4) Uiso 1 1 d . . .
H02C H 0.547(8) -0.0153(19) 0.681(5) 0.12(2) Uiso 1 1 d . . .
C03 C 0.7842(5) 0.03869(15) 0.7970(3) 0.0687(12) Uani 1 1 d . . .
H03A H 0.737(5) 0.0374(14) 0.848(4) 0.088(16) Uiso 1 1 d . . .
H03B H 0.828(6) 0.065(2) 0.791(4) 0.12(2) Uiso 1 1 d . . .
H03C H 0.853(6) 0.0222(15) 0.804(3) 0.084(16) Uiso 1 1 d . . .
C04 C 0.7149(4) 0.03054(9) 0.6240(3) 0.0490(8) Uani 1 1 d . . .
C05 C 0.8256(6) 0.05781(16) 0.6217(4) 0.0709(13) Uani 1 1 d . . .
H05A H 0.836(4) 0.0638(11) 0.566(3) 0.058(12) Uiso 1 1 d . . .
H05B H 0.901(7) 0.0513(16) 0.661(4) 0.101(19) Uiso 1 1 d . . .
H05C H 0.801(4) 0.0765(12) 0.642(3) 0.051(12) Uiso 1 1 d . . .
C06 C 0.7438(6) -0.00450(14) 0.5829(4) 0.0720(13) Uani 1 1 d . . .
H06A H 0.769(5) 0.0025(13) 0.523(3) 0.080(15) Uiso 1 1 d . . .
H06B H 0.661(5) -0.0204(12) 0.578(3) 0.061(12) Uiso 1 1 d . . .
H06C H 0.802(5) -0.0167(12) 0.620(3) 0.058(12) Uiso 1 1 d . . .
N2 N 0.5888(3) 0.04598(8) 0.56602(19) 0.0463(7) Uani 1 1 d . . .
O02 O 0.5680(3) 0.04733(8) 0.48132(17) 0.0594(7) Uani 1 1 d . . .
C07 C 0.5097(4) 0.06086(9) 0.6150(2) 0.0438(8) Uani 1 1 d . . .
C08 C 0.3872(4) 0.08016(9) 0.5812(2) 0.0454(8) Uani 1 1 d . . .
C09 C 0.3294(4) 0.09154(10) 0.4935(2) 0.0488(9) Uani 1 1 d . . .
H09A H 0.369(4) 0.0907(11) 0.442(3) 0.058(11) Uiso 1 1 d . . .
N3 N 0.2168(3) 0.10902(8) 0.4890(2) 0.0488(7) Uani 1 1 d . . .
N4 N 0.2002(3) 0.10919(9) 0.5749(2) 0.0516(8) Uani 1 1 d . . .
C010 C 0.0882(6) 0.12782(18) 0.5971(4) 0.0747(14) Uani 1 1 d . . .
H01A H 0.098(7) 0.1281(16) 0.648(5) 0.09(2) Uiso 1 1 d . . .
H01B H 0.011(8) 0.114(2) 0.587(5) 0.13(3) Uiso 1 1 d . . .
H01C H 0.067(5) 0.1459(13) 0.559(3) 0.066(13) Uiso 1 1 d . . .
C011 C 0.2991(4) 0.09252(10) 0.6306(3) 0.0505(9) Uani 1 1 d . . .
H01D H 0.299(4) 0.0866(10) 0.687(3) 0.045(10) Uiso 1 1 d . . .
O03 O 0.5668(3) 0.17739(8) 0.92517(17) 0.0623(7) Uani 1 1 d . . .
N5 N 0.5318(3) 0.19419(8) 0.9894(2) 0.0529(8) Uani 1 1 d . . .
C012 C 0.4004(4) 0.21319(12) 0.9758(3) 0.0634(11) Uani 1 1 d . . .
C013 C 0.3771(9) 0.2350(2) 0.8899(4) 0.097(2) Uani 1 1 d . . .
H01E H 0.357(5) 0.2132(15) 0.847(4) 0.084(15) Uiso 1 1 d . . .
H01F H 0.439(8) 0.2517(19) 0.909(5) 0.12(3) Uiso 1 1 d . . .
H01G H 0.311(7) 0.2491(18) 0.891(4) 0.10(2) Uiso 1 1 d . . .
C014 C 0.2941(6) 0.18406(17) 0.9698(5) 0.0936(18) Uani 1 1 d . . .
H01H H 0.275(5) 0.1695(13) 0.907(3) 0.072(13) Uiso 1 1 d . . .
H01I H 0.209(8) 0.198(2) 0.950(5) 0.14(3) Uiso 1 1 d . . .
H01J H 0.315(5) 0.1631(15) 1.029(3) 0.083(15) Uiso 1 1 d . . .
C015 C 0.4240(5) 0.23508(11) 1.0638(3) 0.0596(10) Uani 1 1 d . . .
C016 C 0.3026(7) 0.23791(17) 1.1056(5) 0.0827(15) Uani 1 1 d . . .
H01K H 0.343(6) 0.2496(17) 1.157(5) 0.10(2) Uiso 1 1 d . . .
H01L H 0.273(4) 0.2117(12) 1.123(3) 0.059(11) Uiso 1 1 d . . .
H01M H 0.234(6) 0.2449(16) 1.059(4) 0.10(2) Uiso 1 1 d . . .
C017 C 0.4843(7) 0.27212(13) 1.0573(4) 0.0815(15) Uani 1 1 d . . .
H01N H 0.518(5) 0.2811(14) 1.119(4) 0.081(15) Uiso 1 1 d . . .
H01O H 0.404(4) 0.2869(11) 1.009(3) 0.051(10) Uiso 1 1 d . . .
H01P H 0.576(8) 0.2745(19) 1.039(5) 0.13(3) Uiso 1 1 d . . .
N6 N 0.5317(4) 0.21402(8) 1.1234(2) 0.0569(8) Uani 1 1 d . . .
O04 O 0.5662(4) 0.21877(9) 1.2075(2) 0.0769(9) Uani 1 1 d . . .
C018 C 0.5991(4) 0.19377(10) 1.0746(2) 0.0501(9) Uani 1 1 d . . .
C019 C 0.7221(4) 0.17530(10) 1.1095(2) 0.0511(9) Uani 1 1 d . . .
C020 C 0.7997(5) 0.17301(12) 1.1971(3) 0.0596(10) Uani 1 1 d . . .
H02D H 0.779(5) 0.1861(14) 1.242(4) 0.089(16) Uiso 1 1 d . . .
N7 N 0.9055(4) 0.15255(10) 1.2031(2) 0.0619(9) Uani 1 1 d . . .
N8 N 0.8989(3) 0.14148(10) 1.1181(2) 0.0608(9) Uani 1 1 d . . .
C021 C 0.9998(6) 0.1171(2) 1.0984(4) 0.093(2) Uani 1 1 d . . .
H02E H 0.951(8) 0.104(2) 1.046(5) 0.13(3) Uiso 1 1 d . . .
H02F H 1.012(7) 0.095(2) 1.143(5) 0.12(2) Uiso 1 1 d . . .
H02G H 1.084(9) 0.135(2) 1.109(5) 0.15(3) Uiso 1 1 d . . .
C022 C 0.7908(4) 0.15442(12) 1.0608(3) 0.0578(10) Uani 1 1 d . . .
H02H H 0.782(4) 0.1519(11) 1.000(3) 0.057(11) Uiso 1 1 d . . .

loop_
_atom_site_aniso_label
_atom_site_aniso_U_11
_atom_site_aniso_U_22
_atom_site_aniso_U_33
_atom_site_aniso_U_23
_atom_site_aniso_U_13
_atom_site_aniso_U_12
Cu1 0.0436(4) 0.0550(3) 0.0665(3) -0.0066(2) 0.0209(2) -0.0040(2)
O1 0.0428(18) 0.0588(15) 0.0621(15) -0.0070(12) 0.0129(12) -0.0016(12)
C1 0.055(3) 0.060(2) 0.070(3) -0.0025(19) 0.017(2) -0.0008(19)
F1 0.0487(18) 0.0768(17) 0.139(3) -0.0197(17) 0.0111(16) -0.0162(13)
F2 0.095(2) 0.0745(17) 0.100(2) 0.0271(15) 0.0094(17) 0.0123(16)
F3 0.099(2) 0.0726(16) 0.099(2) -0.0287(14) 0.0414(17) -0.0103(15)
C2 0.038(2) 0.062(2) 0.0463(18) 0.0003(15) -0.0008(15) -0.0041(17)
C3 0.041(2) 0.060(2) 0.059(2) 0.0005(17) 0.0098(17) -0.0003(18)
C4 0.037(2) 0.061(2) 0.0477(19) 0.0014(15) 0.0043(15) 0.0039(17)
C5 0.044(3) 0.062(2) 0.070(3) -0.0069(19) 0.0142(19) -0.0011(19)
F4 0.0550(19) 0.093(2) 0.161(3) -0.036(2) 0.055(2) -0.0176(16)
F5 0.080(2) 0.124(2) 0.0710(16) -0.0232(16) 0.0233(14) 0.0154(18)
F6 0.083(2) 0.0781(18) 0.125(2) 0.0146(17) 0.0380(18) 0.0306(16)
O2 0.0374(16) 0.0604(15) 0.0592(15) -0.0038(11) 0.0123(11) -0.0018(12)
O3 0.0493(18) 0.0529(14) 0.0652(16) -0.0025(11) 0.0186(13) 0.0018(12)
C6 0.080(4) 0.055(2) 0.075(3) 0.002(2) 0.030(2) -0.005(2)
F7 0.111(3) 0.0689(16) 0.096(2) -0.0123(14) 0.0377(18) -0.0132(16)
F8 0.199(5) 0.0583(16) 0.113(3) 0.0242(17) 0.022(3) 0.015(2)
F9 0.102(3) 0.089(2) 0.243(5) -0.055(3) 0.091(3) -0.043(2)
C7 0.049(3) 0.0492(19) 0.057(2) 0.0104(16) 0.0106(17) 0.0046(17)
C8 0.048(3) 0.051(2) 0.073(2) 0.0107(18) 0.020(2) 0.0025(18)
C9 0.040(2) 0.054(2) 0.0511(19) 0.0086(15) 0.0110(16) 0.0069(17)
C10 0.052(3) 0.064(2) 0.076(3) 0.004(2) 0.025(2) 0.003(2)
F10 0.086(3) 0.269(6) 0.090(2) -0.070(3) 0.0140(19) 0.047(3)
F11 0.120(3) 0.0767(19) 0.226(5) -0.007(2) 0.129(3) -0.0036(19)
F12 0.088(2) 0.0735(18) 0.134(3) 0.0086(17) 0.0392(19) 0.0277(16)
O4 0.0419(17) 0.0615(15) 0.0592(15) -0.0037(11) 0.0167(12) 0.0002(12)
Cu2 0.0487(4) 0.0623(3) 0.0446(3) 0.00784(18) 0.0057(2) 0.0009(2)
O5 0.0512(18) 0.0616(16) 0.0617(15) -0.0007(12) 0.0165(13) 0.0042(13)
C11 0.072(4) 0.078(3) 0.130(5) 0.025(3) 0.045(4) 0.012(3)
F13 0.078(3) 0.168(5) 0.401(10) 0.149(6) 0.033(4) -0.017(3)
F14 0.084(3) 0.188(5) 0.196(5) -0.029(4) 0.064(3) 0.021(3)
F15 0.084(3) 0.213(5) 0.143(4) -0.038(4) 0.018(2) -0.054(3)
C12 0.061(3) 0.051(2) 0.070(2) -0.0026(18) 0.024(2) 0.0023(19)
C13 0.075(4) 0.069(3) 0.078(3) 0.014(2) 0.023(3) -0.006(2)
C14 0.078(3) 0.056(2) 0.054(2) 0.0052(17) 0.010(2) 0.006(2)
C15 0.095(4) 0.081(3) 0.072(3) 0.023(3) 0.008(3) 0.003(3)
F16 0.141(4) 0.239(6) 0.153(4) 0.112(4) 0.045(3) 0.100(4)
F17 0.227(5) 0.118(3) 0.085(2) 0.013(2) -0.057(3) -0.012(3)
F18 0.154(4) 0.116(3) 0.119(3) 0.063(2) -0.009(3) -0.019(3)
O6 0.0611(19) 0.0713(17) 0.0503(14) 0.0120(13) 0.0047(13) -0.0026(14)
O7 0.0536(17) 0.0632(16) 0.0516(14) 0.0035(12) -0.0019(12) -0.0013(13)
C16 0.068(3) 0.067(3) 0.074(3) 0.010(2) -0.009(2) 0.001(2)
F19 0.116(4) 0.263(7) 0.201(6) 0.145(5) 0.022(3) 0.078(4)
F20 0.169(4) 0.088(3) 0.239(6) 0.083(3) -0.105(4) -0.035(3)
F21 0.324(8) 0.136(4) 0.071(2) -0.002(2) -0.070(3) 0.063(4)
C17 0.066(3) 0.0468(19) 0.0476(19) 0.0023(15) -0.0012(18) 0.0001(18)
C18 0.062(3) 0.055(2) 0.061(2) 0.0065(18) 0.0118(19) -0.0046(19)
C19 0.058(3) 0.0492(19) 0.0514(19) -0.0029(15) 0.0161(17) -0.0004(17)
C20 0.061(3) 0.063(2) 0.081(3) 0.012(2) 0.023(2) 0.009(2)
F22 0.079(2) 0.135(3) 0.207(4) 0.086(3) 0.034(3) -0.012(2)
F23 0.071(2) 0.207(5) 0.098(2) -0.020(3) 0.0038(18) -0.043(2)
F24 0.079(3) 0.121(3) 0.205(5) -0.019(3) 0.063(3) 0.018(2)
O8 0.0542(19) 0.0590(15) 0.0567(15) 0.0081(12) 0.0133(12) 0.0062(13)
O01 0.0561(18) 0.0664(16) 0.0461(13) -0.0054(11) 0.0073(12) 0.0061(13)
N1 0.0395(18) 0.0498(16) 0.0486(16) 0.0019(12) 0.0022(13) 0.0052(13)
C01 0.045(2) 0.0460(19) 0.058(2) 0.0012(15) 0.0015(16) 0.0053(16)
C02 0.074(4) 0.060(3) 0.088(4) 0.016(2) 0.019(3) 0.002(2)
C03 0.049(3) 0.083(3) 0.063(3) 0.002(2) -0.008(2) 0.012(2)
C04 0.034(2) 0.0479(18) 0.062(2) -0.0043(16) 0.0053(16) -0.0005(15)
C05 0.061(3) 0.077(3) 0.069(3) 0.000(3) 0.005(2) -0.016(3)
C06 0.059(3) 0.063(3) 0.091(4) -0.010(2) 0.011(3) 0.016(2)
N2 0.0386(18) 0.0468(15) 0.0504(16) -0.0055(12) 0.0039(12) 0.0019(13)
O02 0.0530(18) 0.0768(18) 0.0477(14) -0.0058(12) 0.0098(12) 0.0048(14)
C07 0.045(2) 0.0390(16) 0.0446(17) -0.0041(13) 0.0046(15) 0.0007(14)
C08 0.043(2) 0.0458(18) 0.0450(17) -0.0046(14) 0.0053(15) -0.0007(15)
C09 0.042(2) 0.054(2) 0.0471(19) -0.0019(15) 0.0053(16) 0.0018(17)
N3 0.0432(19) 0.0475(15) 0.0519(16) -0.0006(12) 0.0032(13) 0.0048(14)
N4 0.0395(19) 0.0631(18) 0.0493(16) -0.0064(13) 0.0043(13) 0.0071(14)
C010 0.057(4) 0.102(4) 0.065(3) 0.001(3) 0.012(2) 0.023(3)
C011 0.041(2) 0.061(2) 0.046(2) -0.0031(16) 0.0016(16) 0.0038(17)
O03 0.0614(19) 0.0730(18) 0.0491(14) -0.0141(12) 0.0056(12) 0.0121(14)
N5 0.048(2) 0.0527(16) 0.0564(17) -0.0036(13) 0.0084(14) 0.0063(14)
C012 0.052(3) 0.064(2) 0.071(3) -0.0058(19) 0.0082(19) 0.013(2)
C013 0.104(5) 0.108(5) 0.067(3) 0.001(3) -0.005(3) 0.047(5)
C014 0.058(4) 0.083(4) 0.133(5) -0.028(4) 0.009(3) 0.003(3)
C015 0.061(3) 0.049(2) 0.069(2) 0.0011(17) 0.018(2) 0.0103(18)
C016 0.075(4) 0.090(4) 0.088(4) -0.008(3) 0.029(3) 0.018(3)
C017 0.097(4) 0.053(2) 0.094(4) -0.002(2) 0.019(3) 0.001(3)
N6 0.066(2) 0.0505(17) 0.0563(18) -0.0011(14) 0.0191(16) 0.0105(15)
O04 0.095(3) 0.080(2) 0.0576(17) -0.0060(14) 0.0198(16) 0.0189(18)
C018 0.052(2) 0.0500(19) 0.0501(19) -0.0064(15) 0.0159(16) 0.0024(17)
C019 0.047(2) 0.055(2) 0.0499(19) -0.0036(15) 0.0092(16) -0.0010(17)
C020 0.060(3) 0.069(2) 0.047(2) -0.0021(17) 0.0051(18) 0.012(2)
N7 0.059(2) 0.074(2) 0.0488(17) -0.0034(15) 0.0033(15) 0.0067(18)
N8 0.043(2) 0.082(2) 0.0543(18) -0.0147(16) 0.0060(15) 0.0067(17)
C021 0.063(4) 0.135(6) 0.073(3) -0.024(4) 0.001(3) 0.037(4)
C022 0.051(3) 0.072(3) 0.047(2) -0.0126(17) 0.0026(17) 0.0044(19)

loop_
_atom_type_symbol
_atom_type_description
_atom_type_scat_dispersion_real
_atom_type_scat_dispersion_imag
_atom_type_scat_source
C C 0.0033 0.0016 'International Tables Vol C Tables 4.2.6.8 and 6.1.1.4'
H H 0.0000 0.0000 'International Tables Vol C Tables 4.2.6.8 and 6.1.1.4'
N N 0.0061 0.0033 'International Tables Vol C Tables 4.2.6.8 and 6.1.1.4'
O O 0.0106 0.0060 'International Tables Vol C Tables 4.2.6.8 and 6.1.1.4'
F F 0.0171 0.0103 'International Tables Vol C Tables 4.2.6.8 and 6.1.1.4'
Cu Cu 0.3201 1.2651 'International Tables Vol C Tables 4.2.6.8 and 6.1.1.4'

loop_
_geom_angle_atom_site_label_1
_geom_angle_atom_site_label_2
_geom_angle_atom_site_label_3
_geom_angle
_geom_angle_site_symmetry_1
_geom_angle_site_symmetry_3
_geom_angle_publ_flag
O4 Cu1 O2 178.17(11) . . ?
O4 Cu1 O3 92.34(11) . . ?
O2 Cu1 O3 87.93(12) . . ?
O4 Cu1 O1 87.42(12) . . ?
O2 Cu1 O1 92.37(11) . . ?
O3 Cu1 O1 178.07(12) . . ?
O4 Cu1 N7 94.78(12) . 1_454 ?
O2 Cu1 N7 83.41(12) . 1_454 ?
O3 Cu1 N7 91.51(12) . 1_454 ?
O1 Cu1 N7 90.42(12) . 1_454 ?
O4 Cu1 N3 84.54(11) . . ?
O2 Cu1 N3 97.27(11) . . ?
O3 Cu1 N3 90.30(11) . . ?
O1 Cu1 N3 87.77(11) . . ?
N7 Cu1 N3 178.09(11) 1_454 . ?
C2 O1 Cu1 123.9(2) . . ?
F3 C1 F1 107.2(4) . . ?
F3 C1 F2 107.0(4) . . ?
F1 C1 F2 107.1(4) . . ?
F3 C1 C2 112.4(4) . . ?
F1 C1 C2 112.8(4) . . ?
F2 C1 C2 110.0(3) . . ?
O1 C2 C3 129.1(4) . . ?
O1 C2 C1 112.9(4) . . ?
C3 C2 C1 117.9(4) . . ?
O2 C4 C3 128.7(4) . . ?
O2 C4 C5 112.2(3) . . ?
C3 C4 C5 119.0(4) . . ?
F4 C5 F6 107.5(4) . . ?
F4 C5 F5 107.9(4) . . ?
F6 C5 F5 106.1(4) . . ?
F4 C5 C4 113.8(4) . . ?
F6 C5 C4 111.0(3) . . ?
F5 C5 C4 110.2(3) . . ?
C4 O2 Cu1 124.1(3) . . ?
C7 O3 Cu1 124.3(2) . . ?
F8 C6 F9 107.7(4) . . ?
F8 C6 F7 107.1(4) . . ?
F9 C6 F7 106.2(4) . . ?
F8 C6 C7 110.1(4) . . ?
F9 C6 C7 113.0(4) . . ?
F7 C6 C7 112.5(4) . . ?
O3 C7 C8 128.5(4) . . ?
O3 C7 C6 113.9(4) . . ?
C8 C7 C6 117.6(4) . . ?
C9 C8 C7 121.5(4) . . ?
O4 C9 C8 128.3(4) . . ?
O4 C9 C10 113.3(3) . . ?
C8 C9 C10 118.3(4) . . ?
F11 C10 F10 109.5(5) . . ?
F11 C10 F12 105.7(4) . . ?
F10 C10 F12 105.6(4) . . ?
F11 C10 C9 114.3(4) . . ?
F10 C10 C9 110.9(4) . . ?
F12 C10 C9 110.2(4) . . ?
C9 O4 Cu1 125.0(3) . . ?
O8 Cu2 O6 86.55(12) . . ?
O8 Cu2 O5 176.14(11) . . ?
O6 Cu2 O5 91.93(12) . . ?
O8 Cu2 O7 92.73(12) . . ?
O6 Cu2 O7 175.54(12) . . ?
O5 Cu2 O7 89.05(12) . . ?
O8 Cu2 O01 96.04(11) . . ?
O6 Cu2 O01 87.60(11) . . ?
O5 Cu2 O01 80.34(11) . . ?
O7 Cu2 O01 96.86(11) . . ?
O8 Cu2 O03 80.71(11) . . ?
O6 Cu2 O03 93.36(11) . . ?
O5 Cu2 O03 102.93(11) . . ?
O7 Cu2 O03 82.18(11) . . ?
O01 Cu2 O03 176.54(10) . . ?
C12 O5 Cu2 123.8(3) . . ?
F14 C11 F13 106.7(6) . . ?
F14 C11 F15 104.3(6) . . ?
F13 C11 F15 106.0(7) . . ?
F14 C11 C12 111.0(6) . . ?
F13 C11 C12 114.7(5) . . ?
F15 C11 C12 113.3(5) . . ?
O5 C12 C13 128.0(4) . . ?
O5 C12 C11 113.4(4) . . ?
C13 C12 C11 118.7(4) . . ?
C14 C13 C12 122.2(4) . . ?
O6 C14 C13 127.7(4) . . ?
O6 C14 C15 113.6(4) . . ?
C13 C14 C15 118.7(4) . . ?
F16 C15 F18 106.4(6) . . ?
F16 C15 F17 106.1(6) . . ?
F18 C15 F17 107.7(5) . . ?
F16 C15 C14 112.3(5) . . ?
F18 C15 C14 114.8(5) . . ?
F17 C15 C14 109.1(5) . . ?
C14 O6 Cu2 124.7(3) . . ?
C17 O7 Cu2 124.0(3) . . ?
F20 C16 F19 105.8(6) . . ?
F20 C16 F21 108.5(6) . . ?
F19 C16 F21 101.2(6) . . ?
F20 C16 C17 115.9(4) . . ?
F19 C16 C17 113.4(5) . . ?
F21 C16 C17 111.0(4) . . ?
O7 C17 C18 128.1(4) . . ?
O7 C17 C16 114.5(4) . . ?
C18 C17 C16 117.4(4) . . ?
C17 C18 C19 122.5(4) . . ?
O8 C19 C18 127.6(4) . . ?
O8 C19 C20 113.0(3) . . ?
C18 C19 C20 119.4(4) . . ?
O8 C19 Cu2 34.22(18) . . ?
F23 C20 F22 107.5(5) . . ?
F23 C20 F24 107.4(5) . . ?
F22 C20 F24 105.9(4) . . ?
F23 C20 C19 111.9(4) . . ?
F22 C20 C19 114.1(4) . . ?
F24 C20 C19 109.6(4) . . ?
C19 O8 Cu2 124.0(3) . . ?
N1 O01 Cu2 131.3(2) . . ?
O01 N1 C07 125.6(3) . . ?
O01 N1 C01 121.6(3) . . ?
C07 N1 C01 112.0(3) . . ?
N1 C01 C02 105.9(4) . . ?
N1 C01 C03 109.3(3) . . ?
C02 C01 C03 111.3(4) . . ?
N1 C01 C04 100.8(3) . . ?
C02 C01 C04 112.7(4) . . ?
C03 C01 C04 115.8(4) . . ?
N2 C04 C06 108.0(3) . . ?
N2 C04 C05 105.4(3) . . ?
C06 C04 C05 110.8(4) . . ?
N2 C04 C01 101.1(3) . . ?
C06 C04 C01 116.2(4) . . ?
C05 C04 C01 114.1(3) . . ?
O02 N2 C07 125.1(3) . . ?
O02 N2 C04 122.8(3) . . ?
C07 N2 C04 111.8(3) . . ?
N2 C07 N1 109.1(3) . . ?
N2 C07 C08 126.4(3) . . ?
N1 C07 C08 124.5(3) . . ?
C011 C08 C09 103.9(3) . . ?
C011 C08 C07 126.5(3) . . ?
C09 C08 C07 129.6(3) . . ?
N3 C09 C08 111.8(3) . . ?
C09 N3 N4 104.6(3) . . ?
C09 N3 Cu1 125.6(2) . . ?
N4 N3 Cu1 129.6(2) . . ?
C011 N4 N3 112.1(3) . . ?
C011 N4 C010 127.2(4) . . ?
N3 N4 C010 120.6(4) . . ?
N4 C011 C08 107.5(3) . . ?
N5 O03 Cu2 140.6(3) . . ?
O03 N5 C018 125.1(3) . . ?
O03 N5 C012 121.7(3) . . ?
C018 N5 C012 112.9(3) . . ?
N5 C012 C013 109.6(4) . . ?
N5 C012 C014 105.7(4) . . ?
C013 C012 C014 111.4(5) . . ?
N5 C012 C015 100.1(3) . . ?
C013 C012 C015 115.5(4) . . ?
C014 C012 C015 113.4(4) . . ?
N6 C015 C016 109.6(4) . . ?
N6 C015 C017 105.7(4) . . ?
C016 C015 C017 110.0(4) . . ?
N6 C015 C012 101.6(3) . . ?
C016 C015 C012 115.1(4) . . ?
C017 C015 C012 114.1(4) . . ?
O04 N6 C018 125.5(3) . . ?
O04 N6 C015 123.0(3) . . ?
C018 N6 C015 110.8(3) . . ?
N5 C018 N6 108.8(3) . . ?
N5 C018 C019 126.0(3) . . ?
N6 C018 C019 125.3(3) . . ?
C022 C019 C020 103.9(4) . . ?
C022 C019 C018 125.8(3) . . ?
C020 C019 C018 130.3(4) . . ?
N7 C020 C019 112.3(4) . . ?
C020 N7 N8 104.6(3) . . ?
C020 N7 Cu1 125.8(3) . 1_656 ?
N8 N7 Cu1 128.9(3) . 1_656 ?
C022 N8 N7 112.0(3) . . ?
C022 N8 C021 127.4(4) . . ?
N7 N8 C021 120.6(4) . . ?
N8 C022 C019 107.2(3) . . ?

loop_
_geom_bond_atom_site_label_1
_geom_bond_atom_site_label_2
_geom_bond_distance
_geom_bond_site_symmetry_2
_geom_bond_publ_flag
Cu1 O4 1.951(3) . ?
Cu1 O2 1.961(3) . ?
Cu1 O3 1.966(3) . ?
Cu1 O1 1.969(3) . ?
Cu1 N7 2.541(3) 1_454 ?
Cu1 N3 2.543(3) . ?
O1 C2 1.254(5) . ?
C1 F3 1.315(5) . ?
C1 F1 1.323(5) . ?
C1 F2 1.328(5) . ?
C1 C2 1.543(6) . ?
C2 C3 1.381(6) . ?
C3 C4 1.382(6) . ?
C4 O2 1.261(5) . ?
C4 C5 1.539(6) . ?
C5 F4 1.311(5) . ?
C5 F6 1.325(5) . ?
C5 F5 1.330(5) . ?
O3 C7 1.252(5) . ?
C6 F8 1.305(6) . ?
C6 F9 1.324(6) . ?
C6 F7 1.331(5) . ?
C6 C7 1.532(6) . ?
C7 C8 1.396(6) . ?
C8 C9 1.385(6) . ?
C9 O4 1.255(5) . ?
C9 C10 1.538(6) . ?
C10 F11 1.293(6) . ?
C10 F10 1.292(6) . ?
C10 F12 1.325(5) . ?
Cu2 O8 1.934(3) . ?
Cu2 O6 1.952(3) . ?
Cu2 O5 1.957(3) . ?
Cu2 O7 1.965(3) . ?
Cu2 O01 2.395(3) . ?
Cu2 O03 2.459(3) . ?
O5 C12 1.256(5) . ?
C11 F14 1.294(7) . ?
C11 F13 1.296(7) . ?
C11 F15 1.306(7) . ?
C11 C12 1.510(8) . ?
C12 C13 1.388(7) . ?
C13 C14 1.376(7) . ?
C14 O6 1.258(5) . ?
C14 C15 1.541(7) . ?
C15 F16 1.269(7) . ?
C15 F18 1.288(7) . ?
C15 F17 1.321(7) . ?
O7 C17 1.257(5) . ?
C16 F20 1.240(6) . ?
C16 F19 1.261(7) . ?
C16 F21 1.280(6) . ?
C16 C17 1.515(6) . ?
C17 C18 1.371(7) . ?
C18 C19 1.390(6) . ?
C19 O8 1.276(5) . ?
C19 C20 1.513(7) . ?
C20 F23 1.287(6) . ?
C20 F22 1.313(6) . ?
C20 F24 1.320(6) . ?
O01 N1 1.284(4) . ?
N1 C07 1.349(4) . ?
N1 C01 1.504(5) . ?
C01 C02 1.529(6) . ?
C01 C03 1.531(6) . ?
C01 C04 1.556(6) . ?
C04 N2 1.510(5) . ?
C04 C06 1.522(6) . ?
C04 C05 1.537(6) . ?
N2 O02 1.275(4) . ?
N2 C07 1.349(5) . ?
C07 C08 1.441(5) . ?
C08 C011 1.387(5) . ?
C08 C09 1.413(5) . ?
C09 N3 1.318(5) . ?
N3 N4 1.373(4) . ?
N4 C011 1.327(5) . ?
N4 C010 1.452(6) . ?
O03 N5 1.293(4) . ?
N5 C018 1.336(5) . ?
N5 C012 1.497(5) . ?
C012 C013 1.529(8) . ?
C012 C014 1.534(8) . ?
C012 C015 1.557(6) . ?
C015 N6 1.492(5) . ?
C015 C016 1.531(7) . ?
C015 C017 1.538(7) . ?
N6 O04 1.276(4) . ?
N6 C018 1.365(5) . ?
C018 C019 1.433(6) . ?
C019 C022 1.385(6) . ?
C019 C020 1.403(5) . ?
C020 N7 1.317(6) . ?
N7 N8 1.361(5) . ?
N7 Cu1 2.541(3) 1_656 ?
N8 C022 1.341(5) . ?
N8 C021 1.467(7) . ?
